data_4133858
loop_
_publ_author_name
'Imran, Muhammad'
'Wehrmann, Caleb M.'
'Chen, Mark S.'

_publ_section_title
;
 Open-Shell Effects on Optoelectronic Properties: Antiambipolar Charge
 Transport and Anti-Kasha Doublet Emission from a <i>N</i>-substituted
 Bisphenalenyl.
;
_journal_name_full 'Journal of the American Chemical Society'
_journal_paper_doi 10.1021/jacs.9b10677
_journal_year 2019
_chemical_formula_moiety 'C F3 O3 S, C6 H5 Cl, C46 H30 N2'
_chemical_formula_sum 'C53 H35 Cl F3 N2 O3 S'
_chemical_formula_weight 872.4
_chemical_name_systematic Ph2-Me2-PQPL+
_space_group_crystal_system triclinic
_space_group_IT_number 2
_space_group_name_Hall '-P 1'
_space_group_name_H-M_alt 'P -1'
_atom_sites_solution_hydrogens geom
_audit_creation_date 2019-06-11
_audit_creation_method
;
Olex2 1.2
(compiled 2018.05.29 svn.r3508 for OlexSys, GUI svn.r5506)
;
_cell_angle_alpha 98.088(2)
_cell_angle_beta 107.590(2)
_cell_angle_gamma 101.597(2)
_cell_formula_units_Z 2
_cell_length_a 11.1341(8)
_cell_length_b 11.4202(8)
_cell_length_c 17.6484(13)
_cell_measurement_reflns_used 253
_cell_measurement_temperature 150(2)
_cell_measurement_theta_max 22.7
_cell_measurement_theta_min 2.38
_cell_volume 2046.1(3)
_computing_molecular_graphics 'Olex2 (Dolomanov et al., 2009)'
_computing_publication_material 'Olex2 (Dolomanov et al., 2009)'
_computing_structure_refinement 'ShelXL (Sheldrick, 2015)'
_computing_structure_solution 'SHELXT 2014/5 (Sheldrick, 2014)'
_diffrn_ambient_temperature 150.0
_diffrn_detector_area_resol_mean 7.9
_diffrn_measured_fraction_theta_full 0.974
_diffrn_measured_fraction_theta_max 0.969
_diffrn_measurement_device_type 'Bruker SMART APEX2 area detector'
_diffrn_measurement_method '\w and \f scans'
_diffrn_radiation_probe x-ray
_diffrn_radiation_type MoK\a
_diffrn_radiation_wavelength 0.71073
_diffrn_reflns_av_R_equivalents 0.0331
_diffrn_reflns_av_unetI/netI 0.0365
_diffrn_reflns_Laue_measured_fraction_full 0.974
_diffrn_reflns_Laue_measured_fraction_max 0.969
_diffrn_reflns_limit_h_max 13
_diffrn_reflns_limit_h_min -13
_diffrn_reflns_limit_k_max 13
_diffrn_reflns_limit_k_min -13
_diffrn_reflns_limit_l_max 21
_diffrn_reflns_limit_l_min -21
_diffrn_reflns_number 30448
_diffrn_reflns_point_group_measured_fraction_full 0.974
_diffrn_reflns_point_group_measured_fraction_max 0.969
_diffrn_reflns_theta_full 25.242
_diffrn_reflns_theta_max 25.455
_diffrn_reflns_theta_min 2.863
_diffrn_source 'microfocus sealed X-ray tube'
_diffrn_source_type 'Incoatec I\ms'
_exptl_absorpt_coefficient_mu 0.208
_exptl_absorpt_correction_T_max 0.7452
_exptl_absorpt_correction_T_min 0.6938
_exptl_absorpt_correction_type multi-scan
_exptl_absorpt_process_details
;
 SADABS 2016/2: Krause, L., Herbst-Irmer, R., Sheldrick G.M. & Stalke D.,
 J. Appl. Cryst. 48 (2015) 3-10
;
_exptl_crystal_colour blue
_exptl_crystal_density_diffrn 1.416
_exptl_crystal_description parellepiped
_exptl_crystal_F_000 872
_exptl_crystal_recrystallization_method chlorobenzene
_exptl_crystal_size_max 0.2
_exptl_crystal_size_mid 0.1
_exptl_crystal_size_min 0.05
_refine_diff_density_max 1.191
_refine_diff_density_min -1.263
_refine_diff_density_rms 0.079
_refine_ls_extinction_method none
_refine_ls_goodness_of_fit_ref 1.036
_refine_ls_hydrogen_treatment constr
_refine_ls_matrix_type full
_refine_ls_number_parameters 607
_refine_ls_number_reflns 7354
_refine_ls_number_restraints 10
_refine_ls_restrained_S_all 1.035
_refine_ls_R_factor_all 0.1064
_refine_ls_R_factor_gt 0.0794
_refine_ls_shift/su_max 0.000
_refine_ls_shift/su_mean 0.000
_refine_ls_structure_factor_coef Fsqd
_refine_ls_weighting_details 'w=1/[\s^2^(Fo^2^)+(0.1195P)^2^+4.0399P] where P=(Fo^2^+2Fc^2^)/3'
_refine_ls_weighting_scheme calc
_refine_ls_wR_factor_gt 0.2170
_refine_ls_wR_factor_ref 0.2366
_reflns_Friedel_coverage 0.000
_reflns_number_gt 5366
_reflns_number_total 7354
_reflns_threshold_expression 'I > 2\s(I)'
_cod_data_source_file ja9b10677_si_002.cif
_cod_data_source_block imran9_0m_a
_cod_database_code 4133858
_shelx_shelxl_version_number 2018/3
_shelx_space_group_comment
;
The symmetry employed for this shelxl refinement is uniquely defined
by the following loop, which should always be used as a source of
symmetry information in preference to the above space-group names.
They are only intended as comments.
;
_olex2_refinement_description
;
1. Fixed Uiso
 At 1.2 times of:
  All C(H) groups
 At 1.5 times of:
  All C(H,H,H) groups
2. Restrained distances
 S01-C01K \\sim S01-C0AA
 with sigma of 0.02
 F006-C01K \\sim F0-C0AA
 with sigma of 0.02
 F014-C01K \\sim F1-C0AA
 with sigma of 0.02
 F01F-C01K \\sim F01G-C0AA
 with sigma of 0.02
 S01-F006 \\sim S01-F0
 with sigma of 0.04
 S01-F014 \\sim S01-F1
 with sigma of 0.04
 S01-F01F \\sim S01-F01G
 with sigma of 0.04
 F006-F014 \\sim F0-F1
 with sigma of 0.04
 F006-F01F \\sim F0-F01G
 with sigma of 0.04
 F014-F01F \\sim F1-F01G
 with sigma of 0.04
3. Others
 Sof(C0AA)=Sof(F0)=Sof(F01G)=Sof(F1)=1-FVAR(1)
 Sof(F006)=Sof(F014)=Sof(F01F)=Sof(C01K)=FVAR(1)
4.a Aromatic/amide H refined with riding coordinates:
 C00U(H00U), C00W(H00W), C00X(H00X), C00Y(H00Y), C00Z(H00Z), C010(H010),
 C011(H011), C012(H012), C013(H013), C015(H015), C016(H016), C017(H017),
 C018(H018), C019(H019), C01A(H01A), C01B(H01B), C01C(H01C), C01D(H01D),
 C01E(H01E), C01G(H01G), C01H(H01H), C01I(H01I), C01J(H01J), C01L(H01L),
 C01M(H01M), C01O(H01O), C01P(H01P), C01Q(H01Q), C01R(H01R)
4.b Idealised Me refined as rotating group:
 C00P(H00A,H00B,H00C), C00R(H00D,H00E,H00F)
;
_olex2_submission_special_instructions 'No special instructions were received'

loop_
_space_group_symop_operation_xyz
'x, y, z'
'-x, -y, -z'

loop_
_atom_site_label
_atom_site_type_symbol
_atom_site_fract_x
_atom_site_fract_y
_atom_site_fract_z
_atom_site_U_iso_or_equiv
_atom_site_adp_type
_atom_site_occupancy
_atom_site_site_symmetry_order
_atom_site_calc_flag
_atom_site_refinement_flags_posn
_atom_site_refinement_flags_occupancy
_atom_site_disorder_assembly
_atom_site_disorder_group
S01 S 0.37894(9) 0.01673(9) 0.28437(6) 0.0361(3) Uani 1 1 d D . . .
Cl02 Cl 0.53798(18) 0.45248(19) 0.08390(13) 0.1058(7) Uani 1 1 d . . . .
N003 N 0.3580(3) 0.2080(3) 0.59045(17) 0.0273(7) Uani 1 1 d . . . .
N004 N 0.5829(3) 0.2211(3) 0.91016(17) 0.0289(7) Uani 1 1 d . . . .
O005 O 0.4895(3) 0.0445(3) 0.25991(19) 0.0507(8) Uani 1 1 d . . . .
F006 F 0.1559(18) 0.074(2) 0.2482(15) 0.102(8) Uani 0.50(5) 1 d D P A 1
C007 C 0.1381(3) 0.1709(3) 0.5898(2) 0.0267(8) Uani 1 1 d . . . .
C008 C 0.2278(3) 0.1812(3) 0.5475(2) 0.0275(8) Uani 1 1 d . . . .
C009 C 0.0043(3) 0.1553(3) 0.5459(2) 0.0296(8) Uani 1 1 d . . . .
C00A C 0.5263(3) 0.3200(3) 0.7180(2) 0.0274(8) Uani 1 1 d . . . .
C00B C 0.6893(3) 0.3079(4) 0.9639(2) 0.0310(8) Uani 1 1 d . . . .
C00C C 0.6838(3) 0.4291(3) 0.8594(2) 0.0298(8) Uani 1 1 d . . . .
C00D C 0.3037(4) 0.1217(3) 0.8434(2) 0.0320(8) Uani 1 1 d . . . .
C00E C 0.4035(3) 0.2402(3) 0.6750(2) 0.0266(8) Uani 1 1 d . . . .
O00F O 0.3102(3) -0.1065(3) 0.2617(3) 0.0886(15) Uani 1 1 d . . . .
C00G C 0.5771(3) 0.3327(3) 0.8033(2) 0.0281(8) Uani 1 1 d . . . .
C00H C 0.3186(3) 0.1951(3) 0.7169(2) 0.0272(8) Uani 1 1 d . . . .
C00I C 0.5998(3) 0.3914(3) 0.6750(2) 0.0304(8) Uani 1 1 d . . . .
C00J C 0.3791(3) 0.1870(3) 0.7983(2) 0.0273(8) Uani 1 1 d . . . .
C00K C -0.0390(4) 0.1491(3) 0.4605(2) 0.0340(9) Uani 1 1 d . . . .
C00L C 0.1804(3) 0.1713(3) 0.6743(2) 0.0279(8) Uani 1 1 d . . . .
C00M C -0.0871(3) 0.1465(3) 0.5867(2) 0.0327(9) Uani 1 1 d . . . .
C00N C 0.8868(4) 0.6203(4) 0.9789(2) 0.0345(9) Uani 1 1 d . . . .
C00O C 0.8390(3) 0.5107(4) 0.9999(2) 0.0331(9) Uani 1 1 d . . . .
C00P C 0.4483(4) 0.1844(3) 0.5479(2) 0.0321(8) Uani 1 1 d . . . .
H00A H 0.406790 0.109293 0.505477 0.048 Uiso 1 1 calc GR . . .
H00B H 0.527848 0.174832 0.586841 0.048 Uiso 1 1 calc GR . . .
H00C H 0.470684 0.253323 0.522923 0.048 Uiso 1 1 calc GR . . .
C00Q C 0.7361(3) 0.4160(3) 0.9410(2) 0.0296(8) Uani 1 1 d . . . .
C00R C 0.5567(4) 0.0972(4) 0.9256(2) 0.0370(9) Uani 1 1 d . . . .
H00D H 0.639159 0.074913 0.946577 0.056 Uiso 1 1 calc GR . . .
H00E H 0.501008 0.039090 0.874817 0.056 Uiso 1 1 calc GR . . .
H00F H 0.512312 0.094933 0.965854 0.056 Uiso 1 1 calc GR . . .
C00S C 0.5119(3) 0.2443(3) 0.8365(2) 0.0278(8) Uani 1 1 d . . . .
C00T C 0.8935(4) 0.4937(4) 1.0802(2) 0.0374(9) Uani 1 1 d . . . .
C00U C 0.7206(4) 0.3763(4) 0.6759(2) 0.0366(9) Uani 1 1 d . . . .
H00U H 0.755381 0.318262 0.703257 0.044 Uiso 1 1 calc R . . .
O00V O 0.3979(4) 0.0746(6) 0.3646(2) 0.1019(18) Uani 1 1 d . . . .
C00W C 0.0845(4) 0.1631(3) 0.7127(2) 0.0336(9) Uani 1 1 d . . . .
H00W H 0.110418 0.165334 0.769507 0.040 Uiso 1 1 calc R . . .
C00X C -0.2193(4) 0.1325(4) 0.5430(3) 0.0404(10) Uani 1 1 d . . . .
H00X H -0.281092 0.126156 0.570356 0.048 Uiso 1 1 calc R . . .
C00Y C 0.0544(4) 0.1534(4) 0.4206(2) 0.0386(9) Uani 1 1 d . . . .
H00Y H 0.026292 0.146201 0.363344 0.046 Uiso 1 1 calc R . . .
C00Z C 0.7342(4) 0.5425(4) 0.8413(2) 0.0349(9) Uani 1 1 d . . . .
H00Z H 0.699660 0.554789 0.787722 0.042 Uiso 1 1 calc R . . .
C010 C 0.8301(4) 0.6337(4) 0.8984(2) 0.0364(9) Uani 1 1 d . . . .
H010 H 0.859762 0.708366 0.883819 0.044 Uiso 1 1 calc R . . .
C011 C -0.0415(4) 0.1523(4) 0.6714(2) 0.0363(9) Uani 1 1 d . . . .
H011 H -0.101763 0.148331 0.699864 0.044 Uiso 1 1 calc R . . .
C012 C -0.1720(4) 0.1360(4) 0.4201(3) 0.0420(10) Uani 1 1 d . . . .
H012 H -0.201963 0.132416 0.363154 0.050 Uiso 1 1 calc R . . .
C013 C 0.7493(4) 0.2904(4) 1.0430(2) 0.0372(9) Uani 1 1 d . . . .
H013 H 0.721047 0.215026 1.057191 0.045 Uiso 1 1 calc R . . .
F014 F 0.3024(14) 0.1923(19) 0.2212(18) 0.097(7) Uani 0.50(5) 1 d D P A 1
C015 C 0.3009(4) 0.1832(4) 0.9166(2) 0.0382(9) Uani 1 1 d . . . .
H015 H 0.346749 0.266916 0.937573 0.046 Uiso 1 1 calc R . . .
C016 C 0.1835(4) 0.1675(3) 0.4620(2) 0.0341(9) Uani 1 1 d . . . .
H016 H 0.243433 0.168058 0.433351 0.041 Uiso 1 1 calc R . . .
C017 C -0.2595(4) 0.1281(4) 0.4603(3) 0.0441(11) Uani 1 1 d . . . .
H017 H -0.348891 0.119409 0.431117 0.053 Uiso 1 1 calc R . . .
C018 C 0.2356(4) 0.0005(4) 0.8143(3) 0.0441(10) Uani 1 1 d . . . .
H018 H 0.238201 -0.043056 0.765039 0.053 Uiso 1 1 calc R . . .
C019 C 0.5499(4) 0.4764(4) 0.6347(3) 0.0459(11) Uani 1 1 d . . . .
H019 H 0.466613 0.486961 0.632801 0.055 Uiso 1 1 calc R . . .
C01A C 0.9880(4) 0.7126(4) 1.0388(3) 0.0406(10) Uani 1 1 d . . . .
H01A H 1.020926 0.787233 1.025247 0.049 Uiso 1 1 calc R . . .
C01B C 0.2311(5) 0.1221(5) 0.9588(3) 0.0507(12) Uani 1 1 d . . . .
H01B H 0.231637 0.163383 1.009534 0.061 Uiso 1 1 calc R . . .
C01C C 1.0394(4) 0.6964(4) 1.1162(3) 0.0446(11) Uani 1 1 d . . . .
H01C H 1.107167 0.759926 1.155722 0.053 Uiso 1 1 calc R . . .
C01D C 0.9942(4) 0.5897(4) 1.1373(3) 0.0450(11) Uani 1 1 d . . . .
H01D H 1.031426 0.580154 1.191341 0.054 Uiso 1 1 calc R . . .
C01E C 0.8480(4) 0.3819(4) 1.0988(2) 0.0419(10) Uani 1 1 d . . . .
H01E H 0.886757 0.369234 1.151811 0.050 Uiso 1 1 calc R . . .
F01F F 0.2159(16) 0.018(3) 0.1460(8) 0.093(5) Uani 0.50(5) 1 d D P A 1
C01G C 0.7911(5) 0.4447(4) 0.6377(3) 0.0521(12) Uani 1 1 d . . . .
H01G H 0.873341 0.433012 0.638077 0.063 Uiso 1 1 calc R . . .
C01H C 0.1619(5) 0.0031(6) 0.9276(3) 0.0608(14) Uani 1 1 d . . . .
H01H H 0.112152 -0.037485 0.956037 0.073 Uiso 1 1 calc R . . .
C01I C 0.6221(5) 0.5455(5) 0.5976(3) 0.0621(14) Uani 1 1 d . . . .
H01I H 0.588440 0.604535 0.570810 0.074 Uiso 1 1 calc R . . .
C01J C 0.1636(5) -0.0584(5) 0.8558(3) 0.0583(14) Uani 1 1 d . . . .
H01J H 0.115306 -0.141494 0.834437 0.070 Uiso 1 1 calc R . . .
C01K C 0.2565(17) 0.0780(18) 0.2218(9) 0.049(7) Uani 0.50(5) 1 d D P A 1
C01L C 0.7412(6) 0.5302(5) 0.5988(3) 0.0665(15) Uani 1 1 d . . . .
H01L H 0.789746 0.578334 0.572932 0.080 Uiso 1 1 calc R . . .
C01M C 0.7292(6) 0.5272(5) 0.2265(4) 0.0730(17) Uani 1 1 d . . . .
H01M H 0.755612 0.595928 0.205143 0.088 Uiso 1 1 calc R . . .
C01N C 0.6225(6) 0.4384(6) 0.1820(4) 0.0788(18) Uani 1 1 d . . . .
C01O C 0.5829(7) 0.3360(6) 0.2103(6) 0.094(2) Uani 1 1 d . . . .
H01O H 0.507649 0.272755 0.177751 0.112 Uiso 1 1 calc R . . .
C01P C 0.8025(6) 0.5191(6) 0.3049(5) 0.0817(19) Uani 1 1 d . . . .
H01P H 0.877577 0.582864 0.336780 0.098 Uiso 1 1 calc R . . .
C01Q C 0.7664(8) 0.4212(7) 0.3346(6) 0.107(3) Uani 1 1 d . . . .
H01Q H 0.815362 0.414809 0.387565 0.128 Uiso 1 1 calc R . . .
C01R C 0.6547(8) 0.3282(7) 0.2861(6) 0.103(3) Uani 1 1 d . . . .
H01R H 0.628743 0.258430 0.306680 0.123 Uiso 1 1 calc R . . .
C0AA C 0.2709(17) 0.0984(18) 0.2303(12) 0.060(9) Uani 0.50(5) 1 d D P A 2
F0 F 0.1535(11) 0.0684(15) 0.2392(13) 0.058(5) Uani 0.50(5) 1 d D P A 2
F01G F 0.253(3) 0.077(3) 0.1523(11) 0.102(7) Uani 0.50(5) 1 d D P A 2
F1 F 0.320(2) 0.2166(14) 0.257(2) 0.121(8) Uani 0.50(5) 1 d D P A 2

loop_
_atom_site_aniso_label
_atom_site_aniso_U_11
_atom_site_aniso_U_22
_atom_site_aniso_U_33
_atom_site_aniso_U_23
_atom_site_aniso_U_13
_atom_site_aniso_U_12
S01 0.0272(5) 0.0406(6) 0.0359(6) 0.0112(4) 0.0056(4) 0.0047(4)
Cl02 0.0767(11) 0.1131(15) 0.1169(15) -0.0145(11) 0.0277(10) 0.0363(10)
N003 0.0245(15) 0.0318(16) 0.0206(15) 0.0059(12) 0.0015(12) 0.0059(12)
N004 0.0259(16) 0.0342(17) 0.0222(16) 0.0071(13) -0.0003(13) 0.0102(13)
O005 0.0409(17) 0.0547(19) 0.057(2) 0.0076(15) 0.0233(15) 0.0072(14)
F006 0.081(14) 0.137(16) 0.121(15) 0.047(11) 0.046(11) 0.069(11)
C007 0.0248(18) 0.0215(17) 0.0263(19) 0.0058(14) 0.0007(15) 0.0016(14)
C008 0.0270(19) 0.0218(17) 0.0259(19) 0.0061(14) -0.0012(15) 0.0048(14)
C009 0.0272(19) 0.0210(17) 0.030(2) 0.0045(14) -0.0010(16) 0.0016(14)
C00A 0.0249(18) 0.0278(19) 0.0257(19) 0.0055(14) 0.0023(15) 0.0084(15)
C00B 0.0218(18) 0.040(2) 0.029(2) 0.0058(16) 0.0023(15) 0.0131(16)
C00C 0.0263(19) 0.033(2) 0.0267(19) 0.0060(15) 0.0026(15) 0.0116(15)
C00D 0.0268(19) 0.039(2) 0.0257(19) 0.0123(16) -0.0001(15) 0.0091(16)
C00E 0.0277(19) 0.0264(18) 0.0225(18) 0.0055(14) 0.0019(15) 0.0097(15)
O00F 0.043(2) 0.045(2) 0.173(5) 0.032(2) 0.028(2) 0.0087(16)
C00G 0.0239(18) 0.0302(19) 0.0258(19) 0.0059(15) 0.0009(15) 0.0093(15)
C00H 0.0259(18) 0.0255(18) 0.0248(19) 0.0049(14) 0.0021(15) 0.0052(14)
C00I 0.029(2) 0.0278(19) 0.0236(18) 0.0048(14) -0.0018(15) 0.0008(15)
C00J 0.0267(19) 0.0272(18) 0.0240(18) 0.0053(14) 0.0026(15) 0.0072(15)
C00K 0.032(2) 0.0263(19) 0.033(2) 0.0038(15) -0.0015(17) 0.0065(16)
C00L 0.0245(18) 0.0254(18) 0.0260(19) 0.0064(14) -0.0004(15) 0.0028(14)
C00M 0.0222(18) 0.0274(19) 0.037(2) 0.0057(16) -0.0016(16) 0.0010(15)
C00N 0.0248(19) 0.037(2) 0.036(2) 0.0003(17) 0.0040(16) 0.0099(16)
C00O 0.0201(18) 0.043(2) 0.030(2) -0.0008(16) 0.0012(15) 0.0117(16)
C00P 0.0289(19) 0.035(2) 0.028(2) 0.0041(15) 0.0074(16) 0.0022(16)
C00Q 0.0222(18) 0.037(2) 0.0258(19) 0.0029(15) 0.0015(15) 0.0126(15)
C00R 0.036(2) 0.038(2) 0.035(2) 0.0136(17) 0.0038(17) 0.0138(17)
C00S 0.0283(19) 0.0313(19) 0.0217(18) 0.0048(14) 0.0030(15) 0.0118(15)
C00T 0.0257(19) 0.050(2) 0.029(2) -0.0010(17) 0.0010(16) 0.0131(17)
C00U 0.031(2) 0.038(2) 0.033(2) 0.0082(17) 0.0039(17) 0.0013(17)
O00V 0.056(2) 0.207(5) 0.032(2) -0.005(2) 0.0077(17) 0.042(3)
C00W 0.028(2) 0.038(2) 0.031(2) 0.0135(16) 0.0054(16) 0.0024(16)
C00X 0.025(2) 0.037(2) 0.050(3) 0.0057(18) 0.0032(18) 0.0050(17)
C00Y 0.044(2) 0.039(2) 0.0214(19) 0.0021(16) -0.0034(17) 0.0100(18)
C00Z 0.029(2) 0.036(2) 0.035(2) 0.0074(17) 0.0027(17) 0.0091(16)
C010 0.031(2) 0.031(2) 0.039(2) 0.0039(17) 0.0042(17) 0.0063(16)
C011 0.027(2) 0.041(2) 0.039(2) 0.0134(17) 0.0085(17) 0.0046(17)
C012 0.037(2) 0.041(2) 0.032(2) 0.0033(17) -0.0096(18) 0.0122(18)
C013 0.033(2) 0.047(2) 0.028(2) 0.0094(17) 0.0009(17) 0.0140(18)
F014 0.066(6) 0.077(11) 0.166(17) 0.089(11) 0.032(8) 0.025(7)
C015 0.032(2) 0.051(2) 0.032(2) 0.0128(18) 0.0057(17) 0.0160(18)
C016 0.035(2) 0.036(2) 0.025(2) 0.0061(15) 0.0021(16) 0.0087(17)
C017 0.028(2) 0.040(2) 0.046(3) 0.0041(19) -0.0099(19) 0.0083(18)
C018 0.041(2) 0.043(2) 0.036(2) 0.0143(19) -0.0009(19) 0.0026(19)
C019 0.044(2) 0.040(2) 0.040(2) 0.0127(19) -0.003(2) 0.0068(19)
C01A 0.024(2) 0.042(2) 0.046(3) -0.0032(18) 0.0046(18) 0.0048(17)
C01B 0.049(3) 0.076(3) 0.046(3) 0.033(2) 0.023(2) 0.035(3)
C01C 0.025(2) 0.050(3) 0.040(2) -0.0114(19) -0.0016(18) 0.0041(18)
C01D 0.027(2) 0.064(3) 0.030(2) -0.0050(19) -0.0044(17) 0.012(2)
C01E 0.036(2) 0.061(3) 0.026(2) 0.0093(19) 0.0011(17) 0.020(2)
F01F 0.071(6) 0.147(14) 0.039(5) 0.027(6) -0.005(4) 0.012(8)
C01G 0.045(3) 0.053(3) 0.052(3) 0.012(2) 0.017(2) -0.001(2)
C01H 0.050(3) 0.085(4) 0.068(4) 0.051(3) 0.028(3) 0.026(3)
C01I 0.064(3) 0.051(3) 0.056(3) 0.030(2) 0.001(3) 0.000(2)
C01J 0.042(3) 0.055(3) 0.068(3) 0.035(3) 0.002(2) 0.003(2)
C01K 0.040(10) 0.058(10) 0.045(11) 0.034(7) 0.003(7) 0.008(7)
C01L 0.067(4) 0.065(3) 0.058(3) 0.029(3) 0.020(3) -0.010(3)
C01M 0.066(4) 0.052(3) 0.102(5) 0.002(3) 0.041(4) 0.010(3)
C01N 0.054(3) 0.071(4) 0.105(5) -0.008(3) 0.028(3) 0.021(3)
C01O 0.069(4) 0.054(4) 0.163(8) 0.016(4) 0.055(5) 0.006(3)
C01P 0.066(4) 0.063(4) 0.111(6) 0.005(4) 0.029(4) 0.016(3)
C01Q 0.102(6) 0.084(5) 0.163(8) 0.053(5) 0.060(6) 0.045(5)
C01R 0.078(5) 0.074(5) 0.157(8) 0.045(5) 0.035(5) 0.014(4)
C0AA 0.076(15) 0.049(11) 0.075(15) 0.020(9) 0.047(11) 0.026(9)
F0 0.023(7) 0.081(9) 0.083(9) 0.049(7) 0.016(5) 0.020(6)
F01G 0.124(14) 0.161(19) 0.066(8) 0.067(10) 0.039(9) 0.090(13)
F1 0.151(15) 0.042(6) 0.21(2) 0.028(9) 0.103(14) 0.042(6)

loop_
_atom_type_symbol
_atom_type_description
_atom_type_scat_dispersion_real
_atom_type_scat_dispersion_imag
_atom_type_scat_source
C C 0.0033 0.0016 'International Tables Vol C Tables 4.2.6.8 and 6.1.1.4'
H H 0.0000 0.0000 'International Tables Vol C Tables 4.2.6.8 and 6.1.1.4'
N N 0.0061 0.0033 'International Tables Vol C Tables 4.2.6.8 and 6.1.1.4'
Cl Cl 0.1484 0.1585 'International Tables Vol C Tables 4.2.6.8 and 6.1.1.4'
S S 0.1246 0.1234 'International Tables Vol C Tables 4.2.6.8 and 6.1.1.4'
O O 0.0106 0.0060 'International Tables Vol C Tables 4.2.6.8 and 6.1.1.4'
F F 0.0171 0.0103 'International Tables Vol C Tables 4.2.6.8 and 6.1.1.4'

loop_
_geom_angle_atom_site_label_1
_geom_angle_atom_site_label_2
_geom_angle_atom_site_label_3
_geom_angle
O005 S01 C01K 106.8(6)
O005 S01 C0AA 104.3(6)
O00F S01 O005 115.1(2)
O00F S01 O00V 114.8(3)
O00F S01 C01K 98.6(7)
O00F S01 C0AA 106.4(7)
O00V S01 O005 114.9(2)
O00V S01 C01K 104.1(6)
O00V S01 C0AA 98.8(7)
C008 N003 C00E 120.6(3)
C008 N003 C00P 119.4(3)
C00E N003 C00P 119.4(3)
C00B N004 C00R 118.5(3)
C00B N004 C00S 120.7(3)
C00S N004 C00R 120.1(3)
C008 C007 C009 118.9(3)
C008 C007 C00L 120.6(3)
C009 C007 C00L 120.4(3)
N003 C008 C007 119.2(3)
N003 C008 C016 120.3(3)
C007 C008 C016 120.5(3)
C007 C009 C00K 120.4(3)
C00M C009 C007 120.2(3)
C00M C009 C00K 119.4(3)
C00E C00A C00G 118.6(3)
C00E C00A C00I 120.5(3)
C00G C00A C00I 121.0(3)
N004 C00B C00Q 119.6(3)
N004 C00B C013 120.2(4)
C00Q C00B C013 120.2(3)
C00Q C00C C00G 118.3(3)
C00Q C00C C00Z 117.0(3)
C00Z C00C C00G 124.5(3)
C015 C00D C00J 120.0(3)
C018 C00D C00J 121.3(4)
C018 C00D C015 118.7(4)
N003 C00E C00A 121.0(3)
N003 C00E C00H 118.3(3)
C00A C00E C00H 120.6(3)
C00A C00G C00C 126.3(3)
C00A C00G C00S 116.3(3)
C00S C00G C00C 117.3(3)
C00E C00H C00L 116.9(3)
C00J C00H C00E 116.4(3)
C00J C00H C00L 126.6(3)
C00U C00I C00A 120.5(3)
C00U C00I C019 119.1(4)
C019 C00I C00A 120.4(4)
C00H C00J C00D 121.3(3)
C00S C00J C00D 120.3(3)
C00S C00J C00H 118.4(3)
C00Y C00K C009 118.1(3)
C012 C00K C009 118.3(4)
C012 C00K C00Y 123.6(4)
C007 C00L C00H 118.0(3)
C007 C00L C00W 117.1(3)
C00W C00L C00H 124.5(3)
C009 C00M C011 118.2(3)
C00X C00M C009 119.9(4)
C00X C00M C011 121.9(4)
C00O C00N C010 118.3(3)
C00O C00N C01A 118.8(4)
C01A C00N C010 122.8(4)
C00N C00O C00Q 120.3(3)
C00N C00O C00T 120.0(3)
C00T C00O C00Q 119.7(4)
N003 C00P H00A 109.5
N003 C00P H00B 109.5
N003 C00P H00C 109.5
H00A C00P H00B 109.5
H00A C00P H00C 109.5
H00B C00P H00C 109.5
C00B C00Q C00C 120.2(3)
C00B C00Q C00O 119.1(3)
C00C C00Q C00O 120.6(4)
N004 C00R H00D 109.5
N004 C00R H00E 109.5
N004 C00R H00F 109.5
H00D C00R H00E 109.5
H00D C00R H00F 109.5
H00E C00R H00F 109.5
N004 C00S C00G 117.9(3)
N004 C00S C00J 121.2(3)
C00J C00S C00G 120.7(3)
C01D C00T C00O 118.3(4)
C01E C00T C00O 119.0(4)
C01E C00T C01D 122.8(4)
C00I C00U H00U 119.6
C01G C00U C00I 120.8(4)
C01G C00U H00U 119.6
C00L C00W H00W 118.9
C011 C00W C00L 122.1(4)
C011 C00W H00W 118.9
C00M C00X H00X 120.0
C017 C00X C00M 120.0(4)
C017 C00X H00X 120.0
C00K C00Y H00Y 118.9
C016 C00Y C00K 122.1(4)
C016 C00Y H00Y 118.9
C00C C00Z H00Z 119.0
C010 C00Z C00C 122.1(4)
C010 C00Z H00Z 119.0
C00N C010 H010 119.2
C00Z C010 C00N 121.7(4)
C00Z C010 H010 119.2
C00M C011 H011 119.1
C00W C011 C00M 121.9(4)
C00W C011 H011 119.1
C00K C012 H012 119.1
C017 C012 C00K 121.8(4)
C017 C012 H012 119.1
C00B C013 H013 120.0
C01E C013 C00B 119.9(4)
C01E C013 H013 120.0
C00D C015 H015 120.0
C01B C015 C00D 120.0(4)
C01B C015 H015 120.0
C008 C016 H016 120.1
C00Y C016 C008 119.8(4)
C00Y C016 H016 120.1
C00X C017 H017 119.7
C012 C017 C00X 120.6(4)
C012 C017 H017 119.7
C00D C018 H018 119.6
C00D C018 C01J 120.8(5)
C01J C018 H018 119.6
C00I C019 H019 120.2
C01I C019 C00I 119.6(5)
C01I C019 H019 120.2
C00N C01A H01A 119.5
C01C C01A C00N 121.0(4)
C01C C01A H01A 119.5
C015 C01B H01B 119.9
C01H C01B C015 120.2(5)
C01H C01B H01B 119.9
C01A C01C H01C 119.6
C01A C01C C01D 120.7(4)
C01D C01C H01C 119.6
C00T C01D H01D 119.4
C01C C01D C00T 121.2(4)
C01C C01D H01D 119.4
C00T C01E H01E 119.0
C013 C01E C00T 122.0(4)
C013 C01E H01E 119.0
C00U C01G H01G 120.2
C00U C01G C01L 119.6(5)
C01L C01G H01G 120.2
C01B C01H H01H 119.8
C01B C01H C01J 120.4(5)
C01J C01H H01H 119.8
C019 C01I H01I 119.5
C01L C01I C019 121.0(5)
C01L C01I H01I 119.5
C018 C01J H01J 120.1
C01H C01J C018 119.9(5)
C01H C01J H01J 120.1
F006 C01K S01 111.7(12)
F014 C01K S01 112.0(12)
F014 C01K F006 106.7(14)
F014 C01K F01F 106.1(13)
F01F C01K S01 110.1(12)
F01F C01K F006 110.0(16)
C01G C01L H01L 120.0
C01I C01L C01G 119.9(5)
C01I C01L H01L 120.0
C01N C01M H01M 120.0
C01N C01M C01P 120.1(6)
C01P C01M H01M 120.0
C01M C01N Cl02 117.7(6)
C01M C01N C01O 121.6(7)
C01O C01N Cl02 120.6(6)
C01N C01O H01O 121.0
C01R C01O C01N 118.1(7)
C01R C01O H01O 121.0
C01M C01P H01P 120.0
C01Q C01P C01M 120.0(7)
C01Q C01P H01P 120.0
C01P C01Q H01Q 120.6
C01P C01Q C01R 118.8(8)
C01R C01Q H01Q 120.6
C01O C01R C01Q 121.4(7)
C01O C01R H01R 119.3
C01Q C01R H01R 119.3
F0 C0AA S01 111.4(11)
F01G C0AA S01 112.5(11)
F01G C0AA F0 107.8(15)
F01G C0AA F1 106.2(14)
F1 C0AA S01 110.2(13)
F1 C0AA F0 108.5(15)

loop_
_geom_bond_atom_site_label_1
_geom_bond_atom_site_label_2
_geom_bond_distance
S01 O005 1.416(3)
S01 O00F 1.397(4)
S01 O00V 1.409(4)
S01 C01K 1.805(10)
S01 C0AA 1.798(12)
Cl02 C01N 1.750(8)
N003 C008 1.365(5)
N003 C00E 1.391(4)
N003 C00P 1.469(5)
N004 C00B 1.367(5)
N004 C00R 1.467(5)
N004 C00S 1.395(4)
F006 C01K 1.332(13)
C007 C008 1.412(5)
C007 C009 1.417(5)
C007 C00L 1.421(5)
C008 C016 1.414(5)
C009 C00K 1.425(5)
C009 C00M 1.408(5)
C00A C00E 1.398(5)
C00A C00G 1.413(5)
C00A C00I 1.481(5)
C00B C00Q 1.403(5)
C00B C013 1.415(5)
C00C C00G 1.435(5)
C00C C00Q 1.422(5)
C00C C00Z 1.423(5)
C00D C00J 1.488(5)
C00D C015 1.393(6)
C00D C018 1.377(6)
C00E C00H 1.427(5)
C00G C00S 1.421(5)
C00H C00J 1.415(5)
C00H C00L 1.442(5)
C00I C00U 1.385(5)
C00I C019 1.389(5)
C00J C00S 1.398(5)
C00K C00Y 1.417(6)
C00K C012 1.402(5)
C00L C00W 1.423(5)
C00M C00X 1.404(5)
C00M C011 1.413(5)
C00N C00O 1.403(6)
C00N C010 1.413(6)
C00N C01A 1.411(5)
C00O C00Q 1.424(5)
C00O C00T 1.421(6)
C00P H00A 0.9800
C00P H00B 0.9800
C00P H00C 0.9800
C00R H00D 0.9800
C00R H00E 0.9800
C00R H00F 0.9800
C00T C01D 1.409(6)
C00T C01E 1.397(6)
C00U H00U 0.9500
C00U C01G 1.379(6)
C00W H00W 0.9500
C00W C011 1.342(5)
C00X H00X 0.9500
C00X C017 1.382(6)
C00Y H00Y 0.9500
C00Y C016 1.366(6)
C00Z H00Z 0.9500
C00Z C010 1.359(5)
C010 H010 0.9500
C011 H011 0.9500
C012 H012 0.9500
C012 C017 1.364(6)
C013 H013 0.9500
C013 C01E 1.365(6)
F014 C01K 1.306(16)
C015 H015 0.9500
C015 C01B 1.386(6)
C016 H016 0.9500
C017 H017 0.9500
C018 H018 0.9500
C018 C01J 1.382(7)
C019 H019 0.9500
C019 C01I 1.381(7)
C01A H01A 0.9500
C01A C01C 1.366(6)
C01B H01B 0.9500
C01B C01H 1.363(8)
C01C H01C 0.9500
C01C C01D 1.368(7)
C01D H01D 0.9500
C01E H01E 0.9500
F01F C01K 1.310(15)
C01G H01G 0.9500
C01G C01L 1.382(8)
C01H H01H 0.9500
C01H C01J 1.368(8)
C01I H01I 0.9500
C01I C01L 1.367(8)
C01J H01J 0.9500
C01L H01L 0.9500
C01M H01M 0.9500
C01M C01N 1.336(8)
C01M C01P 1.403(9)
C01N C01O 1.378(9)
C01O H01O 0.9500
C01O C01R 1.362(11)
C01P H01P 0.9500
C01P C01Q 1.342(9)
C01Q H01Q 0.9500
C01Q C01R 1.406(11)
C01R H01R 0.9500
C0AA F0 1.344(12)
C0AA F01G 1.309(15)
C0AA F1 1.310(17)

loop_
_smtbx_masks_void_nr
_smtbx_masks_void_average_x
_smtbx_masks_void_average_y
_smtbx_masks_void_average_z
_smtbx_masks_void_volume
_smtbx_masks_void_count_electrons
1 0.019 0.305 0.271 21.7 0.0
2 0.000 0.500 0.500 38.8 3.4
3 -0.019 0.695 0.729 21.7 0.0
4 0.395 0.667 0.553 9.6 0.0
5 0.605 0.333 0.447 9.6 0.0
